data_4124220
loop_
_publ_author_name
'Pinkowicz, Dawid'
'Rams, Micha\/l'
'Mi\<sek, Martin'
'Kamenev, Konstantin V.'
'Tomkowiak, Hanna'
'Katrusiak, Andrzej'
'Sieklucka, Barbara'

_publ_section_title
;
 Enforcing Multifunctionality: A Pressure-Induced Spin-Crossover
 Photomagnet.
;
_journal_issue 27
_journal_name_full 'Journal of the American Chemical Society'
_journal_page_first 8795
_journal_page_last 8802
_journal_paper_doi 10.1021/jacs.5b04303
_journal_volume 137
_journal_year 2015
_chemical_formula_moiety 'C32 H32 Mn2 N24 Nb, 4(H2 O)'
_chemical_formula_sum 'C32 H40 Mn2 N24 Nb O4'
_chemical_formula_weight 1027.67
_chemical_name_systematic
; 
 ? 
;
_space_group_IT_number 88
_symmetry_cell_setting tetragonal
_symmetry_space_group_name_Hall '-I 4ad'
_symmetry_space_group_name_H-M 'I 41/a :2'
_atom_sites_solution_hydrogens geom
_atom_sites_solution_primary direct
_atom_sites_solution_secondary difmap
_audit_creation_method SHELXL-97
_cell_angle_alpha 90.00
_cell_angle_beta 90.00
_cell_angle_gamma 90.00
_cell_formula_units_Z 4
_cell_length_a 20.897(15)
_cell_length_b 20.897(15)
_cell_length_c 9.210(14)
_cell_measurement_pressure 2420000
_cell_measurement_temperature 296(2)
_cell_measurement_theta_max 27.76
_cell_measurement_theta_min 3.90
_cell_volume 4022(7)
_computing_cell_refinement 'CrysAlis (Oxford Diffraction, 2002)'
_computing_data_collection 'CrysAlis (Oxford Diffraction, 2002)'
_computing_data_reduction 'CrysAlis (Oxford Diffraction, 2002)'
_computing_molecular_graphics
;
Mercury
;
_computing_publication_material 'SHELXL-97 (Sheldrick, 1997)'
_computing_structure_refinement 'SHELXL-97 (Sheldrick, 1997)'
_computing_structure_solution 'SHELXS-97 (Sheldrick, 1997)'
_diffrn_ambient_temperature 296(2)
_diffrn_measured_fraction_theta_full 0.402
_diffrn_measured_fraction_theta_max 0.402
_diffrn_measurement_device_type 'Kuma KM4CCD \k geometry'
_diffrn_measurement_method
;HP omega scans - for more details see:
A. Budzianowski, A. Katrusiak in High-Pressure Crystallography
(Eds.: A. Katrusiak, P. F. McMillan),
Dordrecht: Kluwer Acad. Publ., 2004 pp.157-168
;
_diffrn_radiation_monochromator graphite
_diffrn_radiation_source 'fine-focus sealed tube'
_diffrn_radiation_type MoK\a
_diffrn_radiation_wavelength 0.71073
_diffrn_reflns_av_R_equivalents 0.2061
_diffrn_reflns_av_sigmaI/netI 0.1001
_diffrn_reflns_limit_h_max 23
_diffrn_reflns_limit_h_min -25
_diffrn_reflns_limit_k_max 26
_diffrn_reflns_limit_k_min -27
_diffrn_reflns_limit_l_max 5
_diffrn_reflns_limit_l_min -4
_diffrn_reflns_number 7726
_diffrn_reflns_theta_full 27.76
_diffrn_reflns_theta_max 27.76
_diffrn_reflns_theta_min 3.90
_exptl_absorpt_coefficient_mu 0.971
_exptl_absorpt_correction_T_max 0.840
_exptl_absorpt_correction_T_min 0.720
_exptl_absorpt_correction_type numerical
_exptl_absorpt_process_details
; 
Xcalibur CCD System, CrysAlisPro Software System, version 171.37.31;
 Oxford Diffraction Poland, 2014
;
_exptl_crystal_colour red
_exptl_crystal_density_diffrn 1.697
_exptl_crystal_density_method 'not measured'
_exptl_crystal_description prism
_exptl_crystal_F_000 2092
_exptl_crystal_size_max 0.40
_exptl_crystal_size_mid 0.29
_exptl_crystal_size_min 0.18
_refine_diff_density_max 0.678
_refine_diff_density_min -0.535
_refine_diff_density_rms 0.100
_refine_ls_extinction_method none
_refine_ls_goodness_of_fit_ref 1.146
_refine_ls_hydrogen_treatment mixed
_refine_ls_matrix_type full
_refine_ls_number_parameters 151
_refine_ls_number_reflns 956
_refine_ls_number_restraints 104
_refine_ls_restrained_S_all 1.101
_refine_ls_R_factor_all 0.1182
_refine_ls_R_factor_gt 0.0772
_refine_ls_shift/su_max 0.000
_refine_ls_shift/su_mean 0.000
_refine_ls_structure_factor_coef Fsqd
_refine_ls_weighting_details 'calc w=1/[\s^2^(Fo^2^)+(0.1200P)^2^+5.1000P] where P=(Fo^2^+2Fc^2^)/3'
_refine_ls_weighting_scheme calc
_refine_ls_wR_factor_gt 0.1893
_refine_ls_wR_factor_ref 0.2152
_reflns_number_gt 658
_reflns_number_total 956
_reflns_threshold_expression >2sigma(I)
_cod_data_source_file ja5b04303_si_005.cif
_cod_data_source_block 2.42_GPa
_cod_original_sg_symbol_H-M I4(1)/a
_cod_database_code 4124220

loop_
_symmetry_equiv_pos_as_xyz
'x, y, z'
'-x+1/2, -y, z+1/2'
'-y+3/4, x+1/4, z+1/4'
'y+3/4, -x+3/4, z+3/4'
'x+1/2, y+1/2, z+1/2'
'-x+1, -y+1/2, z+1'
'-y+5/4, x+3/4, z+3/4'
'y+5/4, -x+5/4, z+5/4'
'-x, -y, -z'
'x-1/2, y, -z-1/2'
'y-3/4, -x-1/4, -z-1/4'
'-y-3/4, x-3/4, -z-3/4'
'-x+1/2, -y+1/2, -z+1/2'
'x, y+1/2, -z'
'y-1/4, -x+1/4, -z+1/4'
'-y-1/4, x-1/4, -z-1/4'

loop_
_atom_site_label
_atom_site_type_symbol
_atom_site_fract_x
_atom_site_fract_y
_atom_site_fract_z
_atom_site_U_iso_or_equiv
_atom_site_adp_type
_atom_site_occupancy
_atom_site_symmetry_multiplicity
_atom_site_calc_flag
_atom_site_refinement_flags
Nb1 Nb 1.0000 0.2500 0.1250 0.0397(14) Uani 1 4 d SU
Mn2 Mn 1.0000 0.5000 0.0000 0.0512(17) Uani 1 2 d SU
N21 N 1.0476(3) 0.4862(3) -0.2124(16) 0.061(5) Uani 1 1 d U
C2 C 1.0581(4) 0.2608(4) -0.076(2) 0.050(5) Uani 1 1 d U
N1 N 0.9749(3) 0.4001(3) 0.0180(16) 0.062(4) Uani 1 1 d U
N22 N 1.0488(4) 0.5344(4) -0.314(2) 0.079(5) Uani 1 1 d U
H22A H 1.0325 0.5716 -0.2982 0.094 Uiso 1 1 calc R
N11 N 1.0877(3) 0.4738(4) 0.1208(14) 0.061(5) Uani 1 1 d U
C13 C 1.1761(5) 0.4942(5) 0.246(2) 0.076(6) Uani 1 1 d U
H13A H 1.2054 0.5143 0.3071 0.091 Uiso 1 1 calc R
C1 C 0.9815(4) 0.3479(4) 0.0543(19) 0.050(5) Uani 1 1 d U
C15 C 1.1297(5) 0.4274(4) 0.102(2) 0.055(5) Uani 1 1 d U
H15A H 1.1222 0.3915 0.0449 0.065 Uiso 1 1 calc R
C23 C 1.0777(7) 0.5188(6) -0.439(3) 0.108(7) Uani 1 1 d U
H23A H 1.0864 0.5473 -0.5141 0.129 Uiso 1 1 calc R
C24 C 1.0918(5) 0.4572(5) -0.441(3) 0.080(7) Uani 1 1 d U
H24A H 1.1073 0.4319 -0.5160 0.096 Uiso 1 1 calc R
N2 N 1.0896(5) 0.2684(4) -0.173(2) 0.082(6) Uani 1 1 d U
C14 C 1.1835(4) 0.4376(5) 0.1733(19) 0.071(5) Uani 1 1 d U
H14A H 1.2195 0.4114 0.1738 0.086 Uiso 1 1 calc R
C25 C 1.0761(5) 0.4397(4) -0.290(2) 0.070(6) Uani 1 1 d U
H25A H 1.0852 0.3996 -0.2520 0.084 Uiso 1 1 calc R
N12 N 1.1172(4) 0.5143(4) 0.2107(18) 0.063(5) Uani 1 1 d U
H12A H 1.1004 0.5493 0.2421 0.076 Uiso 1 1 calc R
O1 O 1.1220(3) 0.3106(3) -0.4569(14) 0.066(4) Uani 1 1 d DU
H1A H 1.086(2) 0.333(3) -0.46(2) 0.079 Uiso 1 1 d D
H1B H 1.105(4) 0.277(4) -0.412(15) 0.079 Uiso 1 1 d D

loop_
_atom_site_aniso_label
_atom_site_aniso_U_11
_atom_site_aniso_U_22
_atom_site_aniso_U_33
_atom_site_aniso_U_23
_atom_site_aniso_U_13
_atom_site_aniso_U_12
Nb1 0.0385(7) 0.0385(7) 0.042(4) 0.000 0.000 0.000
Mn2 0.0611(12) 0.0388(10) 0.054(6) 0.0057(11) 0.0082(13) 0.0050(6)
N21 0.056(4) 0.047(4) 0.080(16) 0.007(5) 0.001(5) 0.006(3)
C2 0.048(5) 0.050(5) 0.052(18) -0.015(6) -0.001(6) -0.004(4)
N1 0.075(4) 0.041(4) 0.071(15) 0.010(5) -0.006(6) -0.004(3)
N22 0.092(6) 0.053(4) 0.091(18) 0.033(7) 0.023(7) 0.020(4)
N11 0.059(4) 0.060(4) 0.066(16) -0.010(5) -0.004(5) 0.003(3)
C13 0.058(5) 0.082(6) 0.087(19) 0.016(8) -0.001(7) 0.006(4)
C1 0.059(5) 0.051(5) 0.041(18) -0.006(6) -0.005(6) 0.001(3)
C15 0.075(6) 0.063(5) 0.026(17) 0.010(6) 0.009(7) 0.010(4)
C23 0.133(10) 0.066(7) 0.12(2) 0.012(9) 0.029(12) 0.008(6)
C24 0.094(7) 0.070(6) 0.07(2) 0.001(9) 0.018(9) 0.005(5)
N2 0.071(6) 0.084(5) 0.093(18) 0.000(7) 0.001(7) -0.006(4)
C14 0.048(5) 0.076(6) 0.091(18) 0.000(7) -0.001(6) 0.003(4)
C25 0.073(5) 0.045(5) 0.092(19) 0.006(7) 0.000(8) 0.012(4)
N12 0.077(5) 0.063(4) 0.050(16) -0.014(6) 0.018(6) 0.002(4)
O1 0.069(4) 0.073(4) 0.056(14) -0.012(5) -0.001(5) -0.001(3)

loop_
_atom_type_symbol
_atom_type_description
_atom_type_scat_dispersion_real
_atom_type_scat_dispersion_imag
_atom_type_scat_source
C C 0.0033 0.0016 'International Tables Vol C Tables 4.2.6.8 and 6.1.1.4'
H H 0.0000 0.0000 'International Tables Vol C Tables 4.2.6.8 and 6.1.1.4'
N N 0.0061 0.0033 'International Tables Vol C Tables 4.2.6.8 and 6.1.1.4'
O O 0.0106 0.0060 'International Tables Vol C Tables 4.2.6.8 and 6.1.1.4'
Mn Mn 0.3368 0.7283 'International Tables Vol C Tables 4.2.6.8 and 6.1.1.4'
Nb Nb -2.0727 0.6215 'International Tables Vol C Tables 4.2.6.8 and 6.1.1.4'

loop_
_geom_angle_atom_site_label_1
_geom_angle_atom_site_label_2
_geom_angle_atom_site_label_3
_geom_angle
_geom_angle_site_symmetry_1
_geom_angle_site_symmetry_3
C1 Nb1 C1 95.1(3) 15_665 6_654
C1 Nb1 C1 95.1(3) 15_665 .
C1 Nb1 C1 145.2(9) 6_654 .
C1 Nb1 C1 145.2(9) 15_665 12_756
C1 Nb1 C1 95.1(3) 6_654 12_756
C1 Nb1 C1 95.1(3) . 12_756
C1 Nb1 C2 75.5(4) 15_665 12_756
C1 Nb1 C2 141.1(6) 6_654 12_756
C1 Nb1 C2 73.6(6) . 12_756
C1 Nb1 C2 75.7(4) 12_756 12_756
C1 Nb1 C2 141.1(6) 15_665 6_654
C1 Nb1 C2 75.7(4) 6_654 6_654
C1 Nb1 C2 75.5(4) . 6_654
C1 Nb1 C2 73.6(6) 12_756 6_654
C2 Nb1 C2 133.7(5) 12_756 6_654
C1 Nb1 C2 75.7(4) 15_665 15_665
C1 Nb1 C2 73.6(6) 6_654 15_665
C1 Nb1 C2 141.1(6) . 15_665
C1 Nb1 C2 75.5(4) 12_756 15_665
C2 Nb1 C2 67.5(7) 12_756 15_665
C2 Nb1 C2 133.7(5) 6_654 15_665
C1 Nb1 C2 73.6(6) 15_665 .
C1 Nb1 C2 75.5(4) 6_654 .
C1 Nb1 C2 75.7(4) . .
C1 Nb1 C2 141.1(6) 12_756 .
C2 Nb1 C2 133.7(5) 12_756 .
C2 Nb1 C2 67.5(7) 6_654 .
C2 Nb1 C2 133.7(5) 15_665 .
N1 Mn2 N1 180.0(8) . 9_765
N1 Mn2 N11 85.6(3) . .
N1 Mn2 N11 94.4(3) 9_765 .
N1 Mn2 N11 94.4(3) . 9_765
N1 Mn2 N11 85.6(3) 9_765 9_765
N11 Mn2 N11 180.000(1) . 9_765
N1 Mn2 N21 87.1(4) . 9_765
N1 Mn2 N21 92.9(4) 9_765 9_765
N11 Mn2 N21 87.7(4) . 9_765
N11 Mn2 N21 92.3(4) 9_765 9_765
N1 Mn2 N21 92.9(4) . .
N1 Mn2 N21 87.1(4) 9_765 .
N11 Mn2 N21 92.3(4) . .
N11 Mn2 N21 87.7(4) 9_765 .
N21 Mn2 N21 180.000(1) 9_765 .
C25 N21 N22 99.1(14) . .
C25 N21 Mn2 139.8(10) . .
N22 N21 Mn2 120.9(8) . .
N2 C2 Nb1 176.2(14) . .
C1 N1 Mn2 155.6(8) . .
C23 N22 N21 114.5(10) . .
C15 N11 N12 103.9(9) . .
C15 N11 Mn2 131.9(9) . .
N12 N11 Mn2 122.5(6) . .
N12 C13 C14 104.8(11) . .
N1 C1 Nb1 176.7(7) . .
C14 C15 N11 112.5(11) . .
C24 C23 N22 110.3(18) . .
C23 C24 C25 100.4(17) . .
C15 C14 C13 106.7(9) . .
N21 C25 C24 115.0(10) . .
N11 N12 C13 112.1(9) . .

loop_
_geom_bond_atom_site_label_1
_geom_bond_atom_site_label_2
_geom_bond_distance
_geom_bond_site_symmetry_2
Nb1 C1 2.181(10) 15_665
Nb1 C1 2.181(10) 6_654
Nb1 C1 2.181(10) .
Nb1 C1 2.181(10) 12_756
Nb1 C2 2.222(18) 12_756
Nb1 C2 2.222(18) 6_654
Nb1 C2 2.222(18) 15_665
Nb1 C2 2.222(18) .
Mn2 N1 2.159(7) .
Mn2 N1 2.159(7) 9_765
Mn2 N11 2.213(9) .
Mn2 N11 2.213(9) 9_765
Mn2 N21 2.214(14) 9_765
Mn2 N21 2.214(14) .
N21 C25 1.347(17) .
N21 N22 1.373(18) .
C2 N2 1.12(2) .
N1 C1 1.149(11) .
N22 C23 1.34(3) .
N11 C15 1.319(11) .
N11 N12 1.336(15) .
C13 N12 1.340(13) .
C13 C14 1.371(17) .
C15 C14 1.318(16) .
C23 C24 1.322(15) .
C24 C25 1.47(3) .
